data_7101719
loop_
_publ_author_name
'Arag\'on S\'aez, Pedro J'
'Oakley, Sarah H'
'Coles, Martyn P'
'Hitchcock, Peter B'

_publ_section_title
;
 Poly{guanidinium} salts: application in the preparation of a
 coordinatively saturated aluminium cation.
;
_journal_issue 8
_journal_name_full 'Chemical communications (Cambridge, England)'
_journal_page_first 816
_journal_page_last 818
_journal_paper_doi 10.1039/b611343e
_journal_year 2007
_chemical_compound_source 'synthesis as described'
_chemical_formula_moiety 'C17 H21 Al N6, C24 H20 B, C4 H8 O'
_chemical_formula_sum 'C45 H60 Al B N6 O'
_chemical_formula_weight 738.78
_chemical_name_systematic
;
?
;
_space_group_IT_number 2
_symmetry_cell_setting triclinic
_symmetry_Int_Tables_number 2
_symmetry_space_group_name_Hall '-P 1'
_symmetry_space_group_name_H-M 'P -1'
_atom_sites_solution_hydrogens geom
_atom_sites_solution_primary direct
_atom_sites_solution_secondary difmap
_audit_conform_dict_location ftp://ftp.iucr.org/pub/cif_core.dic
_audit_conform_dict_name cif_core.dic
_audit_conform_dict_version 2.3
_audit_creation_date 2005-07-26T10:51:27-00:00
_audit_creation_method 'WinGX routine CIF_UPDATE'
_cell_angle_alpha 66.307(1)
_cell_angle_beta 87.632(1)
_cell_angle_gamma 74.326(1)
_cell_formula_units_Z 4
_cell_length_a 10.8106(2)
_cell_length_b 19.9865(4)
_cell_length_c 21.7023(3)
_cell_measurement_reflns_used 32810
_cell_measurement_temperature 173(2)
_cell_measurement_theta_max 26.022
_cell_measurement_theta_min 3.395
_cell_measurement_wavelength 0.71073
_cell_volume 4122.18(13)
_computing_cell_refinement 'HKL Scalepack (Otwinowski & Minor 1997)'
_computing_data_collection 'Collect (Nonius BV, 1997-2000)'
_computing_data_reduction 'HKL Denzo and Scalepack (Otwinowski & Minor 1997)'
_computing_molecular_graphics 'Ortep-3 for Windows (Farrugia, 1997)'
_computing_publication_material 'WinGX publication routines (Farrugia, 1999)'
_computing_structure_refinement 'SHELXL-97 (Sheldrick, 1997)'
_computing_structure_solution 'SHELXS-86 (Sheldrick, 1986)'
_diffrn_ambient_temperature 173(2)
_diffrn_detector 'CCD plate'
_diffrn_detector_area_resol_mean 9
_diffrn_measured_fraction_theta_full 0.991
_diffrn_measured_fraction_theta_max 0.991
_diffrn_measurement_device '95mm CCD camera on \k-goniostat'
_diffrn_measurement_device_type KappaCCD
_diffrn_measurement_method 'CCD rotation images, thick slices'
_diffrn_orient_matrix_type 'by Nonius Collect from scalepack cell'
_diffrn_orient_matrix_UB_11 0.953058E-1
_diffrn_orient_matrix_UB_12 -0.172724E-1
_diffrn_orient_matrix_UB_13 0.110623E-1
_diffrn_orient_matrix_UB_21 -0.130727E-1
_diffrn_orient_matrix_UB_22 -0.290071E-1
_diffrn_orient_matrix_UB_23 0.483434E-1
_diffrn_orient_matrix_UB_31 0.54984E-2
_diffrn_orient_matrix_UB_32 -0.457613E-1
_diffrn_orient_matrix_UB_33 -0.93499E-2
_diffrn_radiation_monochromator graphite
_diffrn_radiation_probe x-ray
_diffrn_radiation_type MoK\a
_diffrn_radiation_wavelength 0.71073
_diffrn_reflns_av_R_equivalents 0.0551
_diffrn_reflns_av_unetI/netI 0.0526
_diffrn_reflns_limit_h_max 13
_diffrn_reflns_limit_h_min -13
_diffrn_reflns_limit_k_max 24
_diffrn_reflns_limit_k_min -24
_diffrn_reflns_limit_l_max 26
_diffrn_reflns_limit_l_min -25
_diffrn_reflns_number 55294
_diffrn_reflns_theta_full 25.97
_diffrn_reflns_theta_max 25.97
_diffrn_reflns_theta_min 3.43
_diffrn_source 'Enraf Nonius FR590'
_exptl_absorpt_coefficient_mu 0.091
_exptl_absorpt_correction_type none
_exptl_crystal_colour colourless
_exptl_crystal_density_diffrn 1.19
_exptl_crystal_density_method 'not measured'
_exptl_crystal_description prism
_exptl_crystal_F_000 1592
_exptl_crystal_size_max 0.3
_exptl_crystal_size_mid 0.25
_exptl_crystal_size_min 0.25
_refine_diff_density_max 0.703
_refine_diff_density_min -0.356
_refine_diff_density_rms 0.046
_refine_ls_extinction_method none
_refine_ls_goodness_of_fit_ref 0.959
_refine_ls_hydrogen_treatment constr
_refine_ls_matrix_type full
_refine_ls_number_parameters 973
_refine_ls_number_reflns 16005
_refine_ls_number_restraints 21
_refine_ls_restrained_S_all 0.963
_refine_ls_R_factor_all 0.0949
_refine_ls_R_factor_gt 0.0607
_refine_ls_shift/su_max 0
_refine_ls_shift/su_mean 0
_refine_ls_structure_factor_coef Fsqd
_refine_ls_weighting_details 'calc w=1/[\s^2^(Fo^2^)+(0.0762P)^2^+3.3637P] where P=(Fo^2^+2Fc^2^)/3'
_refine_ls_weighting_scheme calc
_refine_ls_wR_factor_gt 0.1455
_refine_ls_wR_factor_ref 0.167
_reflns_number_gt 11181
_reflns_number_total 16005
_reflns_threshold_expression >2sigma(I)
_cod_data_source_file b611343e.txt
_cod_data_source_block jul2105
_cod_original_sg_symbol_H-M P-1
_cod_database_code 7101719

loop_
_symmetry_equiv_pos_as_xyz
'x, y, z'
'-x, -y, -z'

loop_
_atom_site_label
_atom_site_type_symbol
_atom_site_fract_x
_atom_site_fract_y
_atom_site_fract_z
_atom_site_U_iso_or_equiv
_atom_site_adp_type
_atom_site_occupancy
_atom_site_symmetry_multiplicity
_atom_site_calc_flag
_atom_site_refinement_flags
_atom_site_disorder_assembly
_atom_site_disorder_group
Al Al 0.86558(9) 0.84455(4) 0.04071(4) 0.0421(2) Uani 1 1 d . . .
B B 0.4513(2) 0.69437(14) 0.29220(12) 0.0250(5) Uani 1 1 d . . .
N1 N 0.80526(18) 0.83596(11) 0.18942(10) 0.0306(4) Uani 1 1 d . . .
N2 N 0.96615(18) 0.83627(11) 0.11493(9) 0.0304(4) Uani 1 1 d . . .
N3 N 0.96976(18) 0.88795(11) 0.19446(9) 0.0293(4) Uani 1 1 d . . .
N4 N 0.85968(18) 0.71019(10) 0.18558(9) 0.0286(4) Uani 1 1 d . . .
N5 N 0.8542(2) 0.74229(12) 0.06957(10) 0.0389(5) Uani 1 1 d . . .
N6 N 0.9346(2) 0.61563(11) 0.14742(10) 0.0386(5) Uani 1 1 d . . .
C1 C 0.9156(2) 0.85367(12) 0.16535(11) 0.0263(5) Uani 1 1 d . . .
C2 C 1.0999(2) 0.84071(14) 0.10505(12) 0.0374(6) Uani 1 1 d . . .
H2A H 1.1285 0.8328 0.064 0.045 Uiso 1 1 calc R . .
H2B H 1.1577 0.8005 0.1441 0.045 Uiso 1 1 calc R . .
C3 C 1.1060(3) 0.91803(14) 0.09799(12) 0.0386(6) Uani 1 1 d . . .
H3A H 1.1936 0.9237 0.0877 0.046 Uiso 1 1 calc R . .
H3B H 1.044 0.9585 0.0609 0.046 Uiso 1 1 calc R . .
C4 C 1.0725(2) 0.92387(15) 0.16399(12) 0.0373(6) Uani 1 1 d . . .
H4A H 1.1505 0.8991 0.1958 0.045 Uiso 1 1 calc R . .
H4B H 1.0442 0.9782 0.1565 0.045 Uiso 1 1 calc R . .
C5 C 0.9322(3) 0.89628(16) 0.25707(13) 0.0395(6) Uani 1 1 d . . .
H5A H 0.9038 0.9511 0.2478 0.047 Uiso 1 1 calc R . .
H5B H 1.0083 0.8723 0.2901 0.047 Uiso 1 1 calc R . .
C6 C 0.8252(3) 0.86085(16) 0.28768(13) 0.0435(6) Uani 1 1 d . . .
H6A H 0.8618 0.8059 0.3156 0.052 Uiso 1 1 calc R . .
H6B H 0.7791 0.885 0.3171 0.052 Uiso 1 1 calc R . .
C7 C 0.7335(2) 0.87190(15) 0.23218(13) 0.0374(6) Uani 1 1 d . . .
H7A H 0.6632 0.8485 0.2515 0.045 Uiso 1 1 calc R . .
H7B H 0.6948 0.9268 0.205 0.045 Uiso 1 1 calc R . .
C8 C 0.7600(2) 0.77743(13) 0.17998(12) 0.0316(5) Uani 1 1 d . . .
H8A H 0.6976 0.7621 0.2139 0.038 Uiso 1 1 calc R . .
H8B H 0.7134 0.8002 0.1348 0.038 Uiso 1 1 calc R . .
C9 C 0.8845(2) 0.68997(13) 0.13256(11) 0.0313(5) Uani 1 1 d . . .
C10 C 0.9336(2) 0.66698(14) 0.25148(11) 0.0347(5) Uani 1 1 d . . .
H10A H 0.8733 0.6613 0.2876 0.042 Uiso 1 1 calc R . .
H10B H 0.9907 0.6958 0.257 0.042 Uiso 1 1 calc R . .
C11 C 1.0144(2) 0.58906(14) 0.25914(13) 0.0385(6) Uani 1 1 d . . .
H11A H 1.1006 0.5917 0.243 0.046 Uiso 1 1 calc R . .
H11B H 1.0255 0.5532 0.3073 0.046 Uiso 1 1 calc R . .
C12 C 0.9471(3) 0.56177(14) 0.21826(13) 0.0398(6) Uani 1 1 d . . .
H12A H 0.9976 0.5104 0.223 0.048 Uiso 1 1 calc R . .
H12B H 0.8608 0.559 0.2344 0.048 Uiso 1 1 calc R . .
C13 C 0.9944(3) 0.58656(17) 0.09790(15) 0.0511(7) Uani 1 1 d . . .
H13A H 0.9473 0.5528 0.0926 0.061 Uiso 1 1 calc R . .
H13B H 1.0846 0.5562 0.1144 0.061 Uiso 1 1 calc R . .
C14 C 0.9927(3) 0.65087(18) 0.03076(14) 0.0561(8) Uani 1 1 d . . .
H14A H 1.004 0.632 -0.0055 0.067 Uiso 1 1 calc R . .
H14B H 1.0638 0.6732 0.031 0.067 Uiso 1 1 calc R . .
C15 C 0.8646(3) 0.71012(17) 0.01833(13) 0.0502(8) Uani 1 1 d . . .
H15A H 0.8576 0.7511 -0.0274 0.06 Uiso 1 1 calc R . .
H15B H 0.7935 0.6867 0.0211 0.06 Uiso 1 1 calc R . .
C16 C 0.7033(3) 0.92477(17) 0.02746(17) 0.0679(10) Uani 1 1 d . . .
H16A H 0.6498 0.93 -0.0104 0.102 Uiso 1 1 calc R . .
H16B H 0.7225 0.9731 0.0177 0.102 Uiso 1 1 calc R . .
H16C H 0.6571 0.9111 0.0685 0.102 Uiso 1 1 calc R . .
C17 C 0.9645(4) 0.86484(19) -0.03958(14) 0.0736(11) Uani 1 1 d . . .
H17A H 0.9124 0.869 -0.0775 0.11 Uiso 1 1 calc R . .
H17B H 1.0435 0.8231 -0.0303 0.11 Uiso 1 1 calc R . .
H17C H 0.9869 0.9126 -0.051 0.11 Uiso 1 1 calc R . .
C18 C 0.3485(2) 0.66455(12) 0.34821(10) 0.0251(5) Uani 1 1 d . . .
C19 C 0.2155(2) 0.69915(14) 0.33628(12) 0.0334(5) Uani 1 1 d . . .
H19 H 0.1841 0.7428 0.2956 0.04 Uiso 1 1 calc R . .
C20 C 0.1276(2) 0.67231(15) 0.38149(12) 0.0390(6) Uani 1 1 d . . .
H20 H 0.038 0.697 0.3709 0.047 Uiso 1 1 calc R . .
C21 C 0.1699(2) 0.60980(15) 0.44197(12) 0.0368(6) Uani 1 1 d . . .
H21 H 0.1102 0.5915 0.4732 0.044 Uiso 1 1 calc R . .
C22 C 0.3000(2) 0.57464(14) 0.45604(11) 0.0326(5) Uani 1 1 d . . .
H22 H 0.3308 0.5318 0.4974 0.039 Uiso 1 1 calc R . .
C23 C 0.3864(2) 0.60167(13) 0.41002(11) 0.0275(5) Uani 1 1 d . . .
H23 H 0.4756 0.5763 0.421 0.033 Uiso 1 1 calc R . .
C24 C 0.4140(2) 0.78810(12) 0.25907(11) 0.0253(5) Uani 1 1 d . . .
C25 C 0.3728(2) 0.82979(13) 0.29862(12) 0.0318(5) Uani 1 1 d . . .
H25 H 0.3584 0.8033 0.3444 0.038 Uiso 1 1 calc R . .
C26 C 0.3521(2) 0.90832(14) 0.27366(13) 0.0379(6) Uani 1 1 d . . .
H26 H 0.3239 0.9342 0.3023 0.046 Uiso 1 1 calc R . .
C27 C 0.3727(2) 0.94838(14) 0.20744(13) 0.0390(6) Uani 1 1 d . . .
H27 H 0.3604 1.0017 0.1903 0.047 Uiso 1 1 calc R . .
C28 C 0.4112(2) 0.91008(13) 0.16626(12) 0.0351(6) Uani 1 1 d . . .
H28 H 0.4248 0.9373 0.1204 0.042 Uiso 1 1 calc R . .
C29 C 0.4304(2) 0.83159(13) 0.19159(11) 0.0293(5) Uani 1 1 d . . .
H29 H 0.4555 0.8066 0.1621 0.035 Uiso 1 1 calc R . .
C30 C 0.4475(2) 0.66532(12) 0.23133(11) 0.0266(5) Uani 1 1 d . . .
C31 C 0.3359(2) 0.65536(13) 0.20992(11) 0.0316(5) Uani 1 1 d . . .
H31 H 0.2618 0.6605 0.2345 0.038 Uiso 1 1 calc R . .
C32 C 0.3285(3) 0.63829(14) 0.15424(13) 0.0402(6) Uani 1 1 d . . .
H32 H 0.2501 0.6327 0.1415 0.048 Uiso 1 1 calc R . .
C33 C 0.4339(3) 0.62939(15) 0.11746(12) 0.0416(6) Uani 1 1 d . . .
H33 H 0.4291 0.6178 0.0794 0.05 Uiso 1 1 calc R . .
C34 C 0.5473(3) 0.63769(15) 0.13727(12) 0.0404(6) Uani 1 1 d . . .
H34 H 0.6215 0.6311 0.113 0.048 Uiso 1 1 calc R . .
C35 C 0.5522(2) 0.65550(13) 0.19239(11) 0.0317(5) Uani 1 1 d . . .
H35 H 0.6308 0.6614 0.2045 0.038 Uiso 1 1 calc R . .
C36 C 0.5957(2) 0.65987(12) 0.33313(10) 0.0255(5) Uani 1 1 d . . .
C37 C 0.6426(2) 0.69747(14) 0.36543(11) 0.0301(5) Uani 1 1 d . . .
H37 H 0.5953 0.7478 0.3583 0.036 Uiso 1 1 calc R . .
C38 C 0.7561(2) 0.66367(15) 0.40756(11) 0.0359(6) Uani 1 1 d . . .
H38 H 0.7843 0.6911 0.4285 0.043 Uiso 1 1 calc R . .
C39 C 0.8279(2) 0.59055(15) 0.41904(12) 0.0365(6) Uani 1 1 d . . .
H39 H 0.9047 0.5672 0.4481 0.044 Uiso 1 1 calc R . .
C40 C 0.7857(2) 0.55206(14) 0.38745(12) 0.0348(6) Uani 1 1 d . . .
H40 H 0.8342 0.5019 0.3946 0.042 Uiso 1 1 calc R . .
C41 C 0.6727(2) 0.58630(13) 0.34531(11) 0.0297(5) Uani 1 1 d . . .
H41 H 0.6466 0.5587 0.3239 0.036 Uiso 1 1 calc R . .
Al1B Al 0.57776(7) 0.17199(4) 0.45651(4) 0.03280(18) Uani 1 1 d . A 1
B1B B 0.0197(2) 0.30282(15) 0.20580(13) 0.0276(5) Uani 1 1 d . B 1
N1B N 0.6401(2) 0.16844(12) 0.30880(10) 0.0360(5) Uani 1 1 d . A 1
N2B N 0.48308(18) 0.17086(11) 0.38472(9) 0.0308(4) Uani 1 1 d . A 1
N3B N 0.4851(2) 0.10547(12) 0.31592(11) 0.0398(5) Uani 1 1 d . A 1
N4B N 0.58933(19) 0.29731(10) 0.30576(9) 0.0307(4) Uani 1 1 d . A 1
N5B N 0.58648(19) 0.27545(11) 0.42014(10) 0.0323(4) Uani 1 1 d . A 1
N6B N 0.5182(2) 0.39905(11) 0.33555(10) 0.0365(5) Uani 1 1 d . A 1
C1B C 0.5352(2) 0.14769(13) 0.33760(11) 0.0308(5) Uani 1 1 d . A 1
C2B C 0.7148(3) 0.13580(18) 0.26433(16) 0.0532(8) Uani 1 1 d . A 1
H2B1 H 0.8078 0.1213 0.278 0.064 Uiso 1 1 calc R A 1
H2B2 H 0.6997 0.1748 0.2173 0.064 Uiso 1 1 calc R A 1
C3B C 0.6796(3) 0.06817(19) 0.26692(18) 0.0624(9) Uani 1 1 d . A 1
H3B1 H 0.715 0.0244 0.3101 0.075 Uiso 1 1 calc R A 1
H3B2 H 0.7165 0.0547 0.2296 0.075 Uiso 1 1 calc R A 1
C4B C 0.5372(3) 0.08514(18) 0.26086(15) 0.0517(7) Uani 1 1 d . A 1
H4B1 H 0.5019 0.1277 0.217 0.062 Uiso 1 1 calc R A 1
H4B2 H 0.5126 0.04 0.263 0.062 Uiso 1 1 calc R A 1
C5B C 0.3831(3) 0.07069(15) 0.34948(14) 0.0446(7) Uani 1 1 d . A 1
H5B1 H 0.4135 0.0151 0.3625 0.053 Uiso 1 1 calc R A 1
H5B2 H 0.3063 0.0912 0.3173 0.053 Uiso 1 1 calc R A 1
C6B C 0.3456(3) 0.08567(15) 0.41141(13) 0.0432(6) Uani 1 1 d . A 1
H6B1 H 0.4064 0.0487 0.4506 0.052 Uiso 1 1 calc R A 1
H6B2 H 0.2578 0.0806 0.4221 0.052 Uiso 1 1 calc R A 1
C7B C 0.3498(2) 0.16555(14) 0.39643(13) 0.0371(6) Uani 1 1 d . A 1
H7B1 H 0.2918 0.202 0.3559 0.045 Uiso 1 1 calc R A 1
H7B2 H 0.3199 0.1787 0.4349 0.045 Uiso 1 1 calc R A 1
C8B C 0.6862(2) 0.22743(14) 0.31719(13) 0.0351(6) Uani 1 1 d . A 1
H8B1 H 0.7265 0.2065 0.3636 0.042 Uiso 1 1 calc R A 1
H8B2 H 0.754 0.2389 0.2857 0.042 Uiso 1 1 calc R A 1
C9B C 0.5629(2) 0.32358(13) 0.35552(12) 0.0307(5) Uani 1 1 d . A 1
C10B C 0.5282(3) 0.33957(14) 0.23664(12) 0.0400(6) Uani 1 1 d . A 1
H10C H 0.4716 0.3119 0.2285 0.048 Uiso 1 1 calc R A 1
H10D H 0.5958 0.3419 0.2043 0.048 Uiso 1 1 calc R A 1
C11B C 0.4496(3) 0.41947(14) 0.22389(13) 0.0409(6) Uani 1 1 d . A 1
H11C H 0.4435 0.4526 0.1752 0.049 Uiso 1 1 calc R A 1
H11D H 0.3613 0.4195 0.238 0.049 Uiso 1 1 calc R A 1
C12B C 0.5151(3) 0.44855(14) 0.26394(13) 0.0413(6) Uani 1 1 d . A 1
H12C H 0.6038 0.4478 0.2503 0.05 Uiso 1 1 calc R A 1
H12D H 0.467 0.5015 0.2556 0.05 Uiso 1 1 calc R A 1
C13B C 0.4563(3) 0.43494(15) 0.38031(13) 0.0432(6) Uani 1 1 d . A 1
H13C H 0.3674 0.4656 0.3615 0.052 Uiso 1 1 calc R A 1
H13D H 0.5044 0.4696 0.3829 0.052 Uiso 1 1 calc R A 1
C14B C 0.4527(3) 0.37594(15) 0.45023(13) 0.0409(6) Uani 1 1 d . A 1
H14C H 0.3786 0.3552 0.4518 0.049 Uiso 1 1 calc R A 1
H14D H 0.4429 0.3992 0.4834 0.049 Uiso 1 1 calc R A 1
C15B C 0.5774(3) 0.31287(15) 0.46730(13) 0.0393(6) Uani 1 1 d . A 1
H15C H 0.6515 0.3341 0.4637 0.047 Uiso 1 1 calc R A 1
H15D H 0.5798 0.2752 0.5142 0.047 Uiso 1 1 calc R A 1
C16B C 0.4734(3) 0.15691(16) 0.53540(13) 0.0490(7) Uani 1 1 d . A 1
H16D H 0.5216 0.1576 0.5723 0.073 Uiso 1 1 calc R A 1
H16E H 0.4543 0.1078 0.55 0.073 Uiso 1 1 calc R A 1
H16F H 0.3927 0.1978 0.523 0.073 Uiso 1 1 calc R A 1
C17B C 0.7442(3) 0.09313(15) 0.47589(15) 0.0488(7) Uani 1 1 d . A 1
H17D H 0.7942 0.093 0.5126 0.073 Uiso 1 1 calc R A 1
H17E H 0.7923 0.104 0.4354 0.073 Uiso 1 1 calc R A 1
H17F H 0.7287 0.0432 0.4893 0.073 Uiso 1 1 calc R A 1
C18B C 0.0236(2) 0.33716(12) 0.26274(11) 0.0278(5) Uani 1 1 d . B 1
C19B C -0.0828(2) 0.35244(13) 0.29939(12) 0.0341(5) Uani 1 1 d . B 1
H19B H -0.162 0.3464 0.2881 0.041 Uiso 1 1 calc R B 1
C20B C -0.0778(3) 0.37582(14) 0.35117(12) 0.0402(6) Uani 1 1 d . B 1
H20B H -0.1527 0.3857 0.3742 0.048 Uiso 1 1 calc R B 1
C21B C 0.0360(3) 0.38471(14) 0.36934(12) 0.0404(6) Uani 1 1 d . B 1
H21B H 0.0405 0.4001 0.4051 0.048 Uiso 1 1 calc R B 1
C22B C 0.1428(3) 0.37077(14) 0.33453(12) 0.0391(6) Uani 1 1 d . B 1
H22B H 0.2216 0.3767 0.3463 0.047 Uiso 1 1 calc R B 1
C23B C 0.1358(2) 0.34803(13) 0.28223(11) 0.0323(5) Uani 1 1 d . B 1
H23B H 0.2106 0.3395 0.2588 0.039 Uiso 1 1 calc R B 1
C24B C 0.1327(2) 0.32441(13) 0.15386(11) 0.0296(5) Uani 1 1 d . B 1
C25B C 0.1116(2) 0.39522(14) 0.09921(12) 0.0369(6) Uani 1 1 d . B 1
H25B H 0.0277 0.4296 0.0902 0.044 Uiso 1 1 calc R B 1
C26B C 0.2067(3) 0.41780(17) 0.05743(14) 0.0466(7) Uani 1 1 d . B 1
H26B H 0.1879 0.4669 0.0215 0.056 Uiso 1 1 calc R B 1
C27B C 0.3286(3) 0.36859(18) 0.06839(13) 0.0465(7) Uani 1 1 d . B 1
H27B H 0.3941 0.3831 0.0397 0.056 Uiso 1 1 calc R B 1
C28B C 0.3544(3) 0.29829(18) 0.12136(14) 0.0474(7) Uani 1 1 d . B 1
H28B H 0.4383 0.2641 0.1294 0.057 Uiso 1 1 calc R B 1
C29B C 0.2582(2) 0.27705(16) 0.16327(12) 0.0392(6) Uani 1 1 d . B 1
H29B H 0.2787 0.2283 0.1998 0.047 Uiso 1 1 calc R B 1
C30B C -0.1202(2) 0.34172(13) 0.16028(11) 0.0286(5) Uani 1 1 d . B 1
C31B C -0.1918(2) 0.41728(13) 0.14562(12) 0.0342(5) Uani 1 1 d . B 1
H31B H -0.1636 0.4445 0.1668 0.041 Uiso 1 1 calc R B 1
C32B C -0.3019(2) 0.45374(15) 0.10149(13) 0.0407(6) Uani 1 1 d . B 1
H32B H -0.3467 0.505 0.0928 0.049 Uiso 1 1 calc R B 1
C33B C -0.3464(2) 0.41588(16) 0.07027(13) 0.0444(7) Uani 1 1 d . B 1
H33B H -0.4212 0.4408 0.0397 0.053 Uiso 1 1 calc R B 1
C34B C -0.2812(2) 0.34164(16) 0.08394(12) 0.0425(6) Uani 1 1 d . B 1
H34B H -0.3118 0.3148 0.0631 0.051 Uiso 1 1 calc R B 1
C35B C -0.1702(2) 0.30517(14) 0.12819(12) 0.0342(5) Uani 1 1 d . B 1
H35B H -0.1271 0.2537 0.1368 0.041 Uiso 1 1 calc R B 1
C36B C 0.0439(2) 0.21009(13) 0.24417(11) 0.0281(5) Uani 1 1 d . B 1
C37B C 0.0783(2) 0.16297(14) 0.20909(12) 0.0350(5) Uani 1 1 d . B 1
H37B H 0.0942 0.1852 0.1629 0.042 Uiso 1 1 calc R B 1
C38B C 0.0902(2) 0.08551(14) 0.23852(14) 0.0409(6) Uani 1 1 d . B 1
H38B H 0.1128 0.0562 0.2124 0.049 Uiso 1 1 calc R B 1
C39B C 0.0690(2) 0.05102(15) 0.30594(14) 0.0431(6) Uani 1 1 d . B 1
H39B H 0.0763 -0.0019 0.3265 0.052 Uiso 1 1 calc R B 1
C40B C 0.0371(2) 0.09488(14) 0.34295(13) 0.0380(6) Uani 1 1 d . B 1
H40B H 0.023 0.0719 0.3894 0.046 Uiso 1 1 calc R B 1
C41B C 0.0255(2) 0.17241(13) 0.31246(12) 0.0312(5) Uani 1 1 d . B 1
H41B H 0.0041 0.2011 0.3391 0.037 Uiso 1 1 calc R B 1
O1S O 0.9715(3) 0.89008(14) 0.40247(11) 0.0765(7) Uani 1 1 d D C 1
C1S C 1.0906(3) 0.8351(2) 0.42812(15) 0.0600(8) Uani 1 1 d D C 1
H1S1 H 1.1566 0.8594 0.4321 0.072 Uiso 1 1 calc R C 1
H1S2 H 1.1196 0.8091 0.3976 0.072 Uiso 1 1 calc R C 1
C2S C 1.0718(3) 0.77897(18) 0.49627(15) 0.0560(8) Uani 1 1 d D C 1
H2S1 H 1.0892 0.7274 0.497 0.067 Uiso 1 1 calc R C 1
H2S2 H 1.1291 0.777 0.5317 0.067 Uiso 1 1 calc R C 1
C3S C 0.9337(4) 0.8086(2) 0.50625(19) 0.0995(16) Uani 1 1 d D C 1
H3S1 H 0.8814 0.778 0.4995 0.119 Uiso 1 1 calc R C 1
H3S2 H 0.9242 0.8072 0.5523 0.119 Uiso 1 1 calc R C 1
C4S C 0.8941(4) 0.8854(2) 0.45658(19) 0.0883(13) Uani 1 1 d D C 1
H4S1 H 0.8023 0.8991 0.4411 0.106 Uiso 1 1 calc R C 1
H4S2 H 0.9047 0.9208 0.476 0.106 Uiso 1 1 calc R C 1
O2S O 0.6037(4) 0.0912(2) 0.11639(16) 0.1368(14) Uani 1 1 d D D 1
C5S C 0.4856(5) 0.1194(3) 0.07902(19) 0.119(2) Uani 1 1 d D D 1
H5S2 H 0.4166 0.1384 0.1042 0.143 Uiso 1 1 calc R D 1
H5S1 H 0.4644 0.0787 0.0702 0.143 Uiso 1 1 calc R D 1
C6S C 0.4955(5) 0.1819(3) 0.0147(2) 0.1097(17) Uani 1 1 d D D 1
H6S1 H 0.4458 0.1827 -0.023 0.132 Uiso 1 1 calc R D 1
H6S2 H 0.4648 0.2318 0.0177 0.132 Uiso 1 1 calc R D 1
C7S C 0.6277(6) 0.1639(4) 0.0068(3) 0.186(4) Uani 1 1 d D D 1
H8S2 H 0.6544 0.2112 -0.0149 0.224 Uiso 1 1 calc R D 1
H8S1 H 0.6466 0.1362 -0.0229 0.224 Uiso 1 1 calc R D 1
C8S C 0.7021(5) 0.1160(4) 0.0731(3) 0.146(2) Uani 1 1 d D D 1
H7S2 H 0.7695 0.0723 0.0712 0.175 Uiso 1 1 calc R D 1
H7S1 H 0.7427 0.146 0.0886 0.175 Uiso 1 1 calc R D 1

loop_
_atom_site_aniso_label
_atom_site_aniso_U_11
_atom_site_aniso_U_22
_atom_site_aniso_U_33
_atom_site_aniso_U_23
_atom_site_aniso_U_13
_atom_site_aniso_U_12
Al 0.0684(6) 0.0340(4) 0.0265(4) -0.0072(3) -0.0027(4) -0.0252(4)
B 0.0255(13) 0.0224(13) 0.0269(13) -0.0089(10) 0.0027(10) -0.0082(10)
N1 0.0292(10) 0.0325(11) 0.0364(11) -0.0182(9) 0.0057(8) -0.0123(9)
N2 0.0354(11) 0.0296(11) 0.0290(10) -0.0112(8) 0.0060(8) -0.0154(9)
N3 0.0325(11) 0.0306(11) 0.0271(10) -0.0119(8) -0.0002(8) -0.0119(9)
N4 0.0336(11) 0.0277(10) 0.0266(10) -0.0107(8) 0.0041(8) -0.0126(8)
N5 0.0611(14) 0.0365(12) 0.0281(11) -0.0142(9) 0.0020(9) -0.0257(11)
N6 0.0533(14) 0.0311(12) 0.0372(12) -0.0171(9) 0.0116(10) -0.0169(10)
C1 0.0296(12) 0.0195(11) 0.0264(11) -0.0062(9) -0.0022(9) -0.0055(9)
C2 0.0359(14) 0.0400(15) 0.0342(13) -0.0121(11) 0.0093(11) -0.0131(11)
C3 0.0404(15) 0.0405(15) 0.0334(13) -0.0071(11) 0.0020(11) -0.0208(12)
C4 0.0419(15) 0.0362(14) 0.0361(13) -0.0098(11) -0.0021(11) -0.0215(12)
C5 0.0411(15) 0.0459(16) 0.0402(14) -0.0263(12) 0.0019(11) -0.0117(12)
C6 0.0489(16) 0.0459(16) 0.0403(15) -0.0241(13) 0.0068(12) -0.0104(13)
C7 0.0315(13) 0.0392(14) 0.0478(15) -0.0249(12) 0.0089(11) -0.0092(11)
C8 0.0305(13) 0.0301(13) 0.0358(13) -0.0133(10) 0.0007(10) -0.0108(10)
C9 0.0391(14) 0.0311(13) 0.0298(12) -0.0122(10) 0.0067(10) -0.0201(11)
C10 0.0415(14) 0.0349(14) 0.0252(12) -0.0080(10) 0.0032(10) -0.0133(11)
C11 0.0373(14) 0.0335(14) 0.0391(14) -0.0085(11) 0.0052(11) -0.0112(11)
C12 0.0464(15) 0.0266(13) 0.0432(14) -0.0099(11) 0.0089(12) -0.0130(11)
C13 0.0652(19) 0.0487(17) 0.0578(18) -0.0360(15) 0.0201(15) -0.0242(15)
C14 0.081(2) 0.069(2) 0.0454(16) -0.0388(16) 0.0267(15) -0.0424(19)
C15 0.084(2) 0.0527(18) 0.0312(14) -0.0219(13) 0.0073(14) -0.0380(17)
C16 0.082(2) 0.0428(18) 0.061(2) -0.0019(15) -0.0312(17) -0.0148(17)
C17 0.143(4) 0.062(2) 0.0321(15) -0.0160(15) 0.0216(18) -0.059(2)
C18 0.0265(12) 0.0249(12) 0.0262(11) -0.0118(9) 0.0013(9) -0.0084(9)
C19 0.0290(13) 0.0347(13) 0.0292(12) -0.0078(10) 0.0009(10) -0.0056(10)
C20 0.0231(12) 0.0521(16) 0.0380(14) -0.0162(12) 0.0025(10) -0.0081(11)
C21 0.0320(14) 0.0475(16) 0.0335(13) -0.0142(12) 0.0105(10) -0.0196(12)
C22 0.0360(14) 0.0324(13) 0.0269(12) -0.0079(10) 0.0036(10) -0.0121(11)
C23 0.0260(12) 0.0285(12) 0.0287(12) -0.0126(10) 0.0032(9) -0.0072(10)
C24 0.0203(11) 0.0246(12) 0.0297(12) -0.0092(9) -0.0002(9) -0.0064(9)
C25 0.0317(13) 0.0313(13) 0.0316(12) -0.0131(10) -0.0013(10) -0.0063(10)
C26 0.0356(14) 0.0310(14) 0.0489(15) -0.0207(12) -0.0034(11) -0.0038(11)
C27 0.0333(14) 0.0229(12) 0.0560(16) -0.0107(12) -0.0045(12) -0.0072(10)
C28 0.0305(13) 0.0296(13) 0.0367(13) -0.0035(11) -0.0008(10) -0.0100(10)
C29 0.0255(12) 0.0298(12) 0.0308(12) -0.0103(10) 0.0007(9) -0.0079(10)
C30 0.0309(12) 0.0186(11) 0.0258(11) -0.0043(9) 0.0007(9) -0.0070(9)
C31 0.0315(13) 0.0313(13) 0.0311(12) -0.0118(10) -0.0004(10) -0.0082(10)
C32 0.0426(15) 0.0390(15) 0.0405(14) -0.0177(12) -0.0068(12) -0.0098(12)
C33 0.0586(18) 0.0388(15) 0.0290(13) -0.0168(11) -0.0004(12) -0.0109(13)
C34 0.0486(16) 0.0394(15) 0.0374(14) -0.0189(12) 0.0140(12) -0.0153(12)
C35 0.0354(13) 0.0295(13) 0.0351(13) -0.0148(10) 0.0071(10) -0.0147(10)
C36 0.0231(11) 0.0282(12) 0.0240(11) -0.0075(9) 0.0068(9) -0.0110(9)
C37 0.0271(12) 0.0340(13) 0.0293(12) -0.0123(10) 0.0052(9) -0.0098(10)
C38 0.0335(13) 0.0485(16) 0.0288(12) -0.0152(11) 0.0036(10) -0.0173(12)
C39 0.0240(12) 0.0441(15) 0.0300(12) -0.0035(11) -0.0005(10) -0.0093(11)
C40 0.0261(12) 0.0319(13) 0.0350(13) -0.0038(11) 0.0063(10) -0.0062(10)
C41 0.0268(12) 0.0295(13) 0.0321(12) -0.0102(10) 0.0061(9) -0.0108(10)
Al1B 0.0387(4) 0.0294(4) 0.0317(4) -0.0117(3) 0.0010(3) -0.0124(3)
B1B 0.0278(14) 0.0276(14) 0.0270(13) -0.0104(11) 0.0027(10) -0.0081(11)
N1B 0.0378(12) 0.0360(12) 0.0446(12) -0.0258(10) 0.0118(9) -0.0130(9)
N2B 0.0302(11) 0.0303(11) 0.0341(11) -0.0137(9) 0.0048(8) -0.0112(9)
N3B 0.0467(13) 0.0384(12) 0.0434(12) -0.0223(10) -0.0003(10) -0.0166(10)
N4B 0.0353(11) 0.0268(10) 0.0327(10) -0.0135(9) 0.0076(8) -0.0112(9)
N5B 0.0380(11) 0.0298(11) 0.0338(11) -0.0160(9) 0.0017(9) -0.0116(9)
N6B 0.0478(13) 0.0273(11) 0.0361(11) -0.0145(9) 0.0101(9) -0.0116(9)
C1B 0.0336(13) 0.0243(12) 0.0337(12) -0.0119(10) -0.0033(10) -0.0056(10)
C2B 0.0470(17) 0.063(2) 0.072(2) -0.0502(17) 0.0218(15) -0.0170(15)
C3B 0.060(2) 0.065(2) 0.073(2) -0.0488(18) -0.0031(16) -0.0014(16)
C4B 0.0542(18) 0.0598(19) 0.0593(18) -0.0407(16) 0.0012(14) -0.0179(15)
C5B 0.0465(16) 0.0333(14) 0.0535(16) -0.0130(12) -0.0090(13) -0.0158(12)
C6B 0.0410(15) 0.0416(15) 0.0419(15) -0.0051(12) -0.0040(12) -0.0209(12)
C7B 0.0304(13) 0.0397(15) 0.0388(14) -0.0126(11) 0.0013(10) -0.0110(11)
C8B 0.0347(13) 0.0354(14) 0.0424(14) -0.0212(11) 0.0120(11) -0.0141(11)
C9B 0.0308(13) 0.0305(13) 0.0372(13) -0.0169(11) 0.0077(10) -0.0142(10)
C10B 0.0535(16) 0.0385(15) 0.0311(13) -0.0152(11) 0.0079(11) -0.0169(13)
C11B 0.0454(15) 0.0379(15) 0.0342(13) -0.0089(11) 0.0074(11) -0.0129(12)
C12B 0.0503(16) 0.0286(13) 0.0416(14) -0.0094(11) 0.0089(12) -0.0140(12)
C13B 0.0503(16) 0.0344(14) 0.0521(16) -0.0254(13) 0.0121(13) -0.0120(12)
C14B 0.0485(16) 0.0464(16) 0.0403(14) -0.0278(13) 0.0099(12) -0.0175(13)
C15B 0.0502(16) 0.0412(15) 0.0375(14) -0.0235(12) 0.0026(11) -0.0183(13)
C16B 0.0651(19) 0.0470(17) 0.0356(14) -0.0130(13) 0.0031(13) -0.0224(15)
C17B 0.0483(17) 0.0366(15) 0.0535(17) -0.0105(13) -0.0072(13) -0.0099(13)
C18B 0.0318(12) 0.0211(11) 0.0280(12) -0.0078(9) 0.0022(9) -0.0070(10)
C19B 0.0393(14) 0.0291(13) 0.0356(13) -0.0133(11) 0.0070(11) -0.0124(11)
C20B 0.0498(16) 0.0347(14) 0.0386(14) -0.0182(12) 0.0157(12) -0.0124(12)
C21B 0.0568(17) 0.0364(14) 0.0305(13) -0.0173(11) 0.0021(12) -0.0110(13)
C22B 0.0446(15) 0.0349(14) 0.0373(14) -0.0146(11) -0.0064(11) -0.0088(12)
C23B 0.0341(13) 0.0320(13) 0.0321(12) -0.0143(10) 0.0031(10) -0.0091(11)
C24B 0.0311(13) 0.0374(14) 0.0284(12) -0.0184(10) 0.0038(9) -0.0145(11)
C25B 0.0391(14) 0.0370(14) 0.0404(14) -0.0187(12) 0.0109(11) -0.0163(12)
C26B 0.0551(18) 0.0476(17) 0.0457(16) -0.0194(13) 0.0165(13) -0.0288(14)
C27B 0.0439(16) 0.070(2) 0.0412(15) -0.0274(15) 0.0165(12) -0.0350(15)
C28B 0.0292(14) 0.073(2) 0.0453(16) -0.0288(15) 0.0070(12) -0.0147(14)
C29B 0.0331(14) 0.0491(16) 0.0332(13) -0.0153(12) 0.0036(10) -0.0105(12)
C30B 0.0277(12) 0.0307(13) 0.0259(11) -0.0074(10) 0.0072(9) -0.0129(10)
C31B 0.0310(13) 0.0309(13) 0.0374(13) -0.0091(11) 0.0046(10) -0.0113(11)
C32B 0.0326(14) 0.0329(14) 0.0415(14) -0.0016(11) 0.0050(11) -0.0068(11)
C33B 0.0312(14) 0.0480(17) 0.0379(14) -0.0021(12) -0.0039(11) -0.0089(12)
C34B 0.0393(15) 0.0552(18) 0.0351(14) -0.0158(13) -0.0004(11) -0.0196(13)
C35B 0.0315(13) 0.0369(14) 0.0318(12) -0.0115(11) 0.0030(10) -0.0095(11)
C36B 0.0243(12) 0.0291(12) 0.0311(12) -0.0128(10) 0.0000(9) -0.0064(10)
C37B 0.0349(13) 0.0331(14) 0.0371(13) -0.0162(11) 0.0000(10) -0.0062(11)
C38B 0.0415(15) 0.0313(14) 0.0521(16) -0.0224(12) -0.0032(12) -0.0040(11)
C39B 0.0391(15) 0.0259(13) 0.0585(17) -0.0118(12) -0.0033(12) -0.0074(11)
C40B 0.0365(14) 0.0326(14) 0.0393(14) -0.0071(11) 0.0035(11) -0.0126(11)
C41B 0.0276(12) 0.0307(13) 0.0350(13) -0.0131(10) 0.0016(10) -0.0076(10)
O1S 0.0899(19) 0.0720(16) 0.0454(13) -0.0062(11) 0.0122(12) -0.0163(14)
C1S 0.062(2) 0.085(2) 0.0455(17) -0.0310(17) 0.0144(15) -0.0341(19)
C2S 0.0513(18) 0.063(2) 0.0501(17) -0.0199(15) 0.0061(14) -0.0160(15)
C3S 0.061(2) 0.107(3) 0.066(2) 0.010(2) 0.0211(19) 0.003(2)
C4S 0.088(3) 0.084(3) 0.068(2) -0.029(2) 0.008(2) 0.013(2)
O2S 0.148(3) 0.184(4) 0.0660(19) -0.024(2) 0.002(2) -0.069(3)
C5S 0.163(5) 0.169(5) 0.048(2) -0.018(3) -0.004(3) -0.120(4)
C6S 0.128(4) 0.128(4) 0.076(3) -0.017(3) 0.014(3) -0.078(4)
C7S 0.117(5) 0.182(6) 0.118(5) 0.032(4) 0.062(4) 0.027(4)
C8S 0.104(4) 0.197(6) 0.092(4) -0.018(4) 0.023(3) -0.040(4)

loop_
_atom_type_symbol
_atom_type_description
_atom_type_scat_dispersion_real
_atom_type_scat_dispersion_imag
_atom_type_scat_source
C C 0.0033 0.0016 'International Tables Vol C Tables 4.2.6.8 and 6.1.1.4'
H H 0 0 'International Tables Vol C Tables 4.2.6.8 and 6.1.1.4'
Al Al 0.0645 0.0514 'International Tables Vol C Tables 4.2.6.8 and 6.1.1.4'
N N 0.0061 0.0033 'International Tables Vol C Tables 4.2.6.8 and 6.1.1.4'
B B 0.0013 0.0007 'International Tables Vol C Tables 4.2.6.8 and 6.1.1.4'
O O 0.0106 0.006 'International Tables Vol C Tables 4.2.6.8 and 6.1.1.4'

loop_
_geom_angle_atom_site_label_1
_geom_angle_atom_site_label_2
_geom_angle_atom_site_label_3
_geom_angle
N2 Al N5 101.45(9)
N2 Al C17 109.81(13)
N5 Al C17 106.74(12)
N2 Al C16 107.96(12)
N5 Al C16 117.21(13)
C17 Al C16 112.96(16)
C30 B C24 108.92(17)
C30 B C18 110.20(17)
C24 B C18 110.15(18)
C30 B C36 111.58(18)
C24 B C36 108.98(17)
C18 B C36 106.99(17)
C1 N1 C7 118.58(19)
C1 N1 C8 123.30(18)
C7 N1 C8 117.87(18)
C1 N2 C2 113.82(19)
C1 N2 Al 123.55(16)
C2 N2 Al 118.27(15)
C1 N3 C5 124.89(19)
C1 N3 C4 122.23(19)
C5 N3 C4 112.84(18)
C9 N4 C8 121.66(19)
C9 N4 C10 122.96(19)
C8 N4 C10 115.35(18)
C9 N5 C15 113.8(2)
C9 N5 Al 123.81(16)
C15 N5 Al 117.77(16)
C9 N6 C12 118.41(19)
C9 N6 C13 123.0(2)
C12 N6 C13 117.9(2)
N2 C1 N3 122.6(2)
N2 C1 N1 119.54(19)
N3 C1 N1 117.81(19)
N2 C2 C3 108.9(2)
N2 C2 H2A 109.9
C3 C2 H2A 109.9
N2 C2 H2B 109.9
C3 C2 H2B 109.9
H2A C2 H2B 108.3
C4 C3 C2 107.32(19)
C4 C3 H3A 110.3
C2 C3 H3A 110.3
C4 C3 H3B 110.3
C2 C3 H3B 110.3
H3A C3 H3B 108.5
N3 C4 C3 112.30(19)
N3 C4 H4A 109.1
C3 C4 H4A 109.1
N3 C4 H4B 109.1
C3 C4 H4B 109.1
H4A C4 H4B 107.9
N3 C5 C6 113.0(2)
N3 C5 H5A 109
C6 C5 H5A 109
N3 C5 H5B 109
C6 C5 H5B 109
H5A C5 H5B 107.8
C7 C6 C5 109.2(2)
C7 C6 H6A 109.8
C5 C6 H6A 109.8
C7 C6 H6B 109.8
C5 C6 H6B 109.8
H6A C6 H6B 108.3
N1 C7 C6 108.3(2)
N1 C7 H7A 110
C6 C7 H7A 110
N1 C7 H7B 110
C6 C7 H7B 110
H7A C7 H7B 108.4
N4 C8 N1 115.13(19)
N4 C8 H8A 108.5
N1 C8 H8A 108.5
N4 C8 H8B 108.5
N1 C8 H8B 108.5
H8A C8 H8B 107.5
N5 C9 N6 122.9(2)
N5 C9 N4 120.3(2)
N6 C9 N4 116.7(2)
N4 C10 C11 112.36(19)
N4 C10 H10A 109.1
C11 C10 H10A 109.1
N4 C10 H10B 109.1
C11 C10 H10B 109.1
H10A C10 H10B 107.9
C12 C11 C10 108.6(2)
C12 C11 H11A 110
C10 C11 H11A 110
C12 C11 H11B 110
C10 C11 H11B 110
H11A C11 H11B 108.4
N6 C12 C11 108.1(2)
N6 C12 H12A 110.1
C11 C12 H12A 110.1
N6 C12 H12B 110.1
C11 C12 H12B 110.1
H12A C12 H12B 108.4
N6 C13 C14 110.8(2)
N6 C13 H13A 109.5
C14 C13 H13A 109.5
N6 C13 H13B 109.5
C14 C13 H13B 109.5
H13A C13 H13B 108.1
C13 C14 C15 108.1(2)
C13 C14 H14A 110.1
C15 C14 H14A 110.1
C13 C14 H14B 110.1
C15 C14 H14B 110.1
H14A C14 H14B 108.4
N5 C15 C14 109.3(2)
N5 C15 H15A 109.8
C14 C15 H15A 109.8
N5 C15 H15B 109.8
C14 C15 H15B 109.8
H15A C15 H15B 108.3
Al C16 H16A 109.5
Al C16 H16B 109.5
H16A C16 H16B 109.5
Al C16 H16C 109.5
H16A C16 H16C 109.5
H16B C16 H16C 109.5
Al C17 H17A 109.5
Al C17 H17B 109.5
H17A C17 H17B 109.5
Al C17 H17C 109.5
H17A C17 H17C 109.5
H17B C17 H17C 109.5
C23 C18 C19 114.7(2)
C23 C18 B 123.01(19)
C19 C18 B 122.22(19)
C20 C19 C18 122.8(2)
C20 C19 H19 118.6
C18 C19 H19 118.6
C21 C20 C19 120.3(2)
C21 C20 H20 119.9
C19 C20 H20 119.9
C22 C21 C20 118.8(2)
C22 C21 H21 120.6
C20 C21 H21 120.6
C21 C22 C23 120.1(2)
C21 C22 H22 119.9
C23 C22 H22 119.9
C22 C23 C18 123.2(2)
C22 C23 H23 118.4
C18 C23 H23 118.4
C29 C24 C25 115.0(2)
C29 C24 B 123.27(19)
C25 C24 B 121.53(19)
C26 C25 C24 123.0(2)
C26 C25 H25 118.5
C24 C25 H25 118.5
C27 C26 C25 119.9(2)
C27 C26 H26 120
C25 C26 H26 120
C26 C27 C28 119.3(2)
C26 C27 H27 120.4
C28 C27 H27 120.4
C27 C28 C29 120.3(2)
C27 C28 H28 119.8
C29 C28 H28 119.8
C28 C29 C24 122.5(2)
C28 C29 H29 118.8
C24 C29 H29 118.8
C31 C30 C35 114.2(2)
C31 C30 B 122.9(2)
C35 C30 B 122.6(2)
C32 C31 C30 123.1(2)
C32 C31 H31 118.5
C30 C31 H31 118.5
C33 C32 C31 120.6(2)
C33 C32 H32 119.7
C31 C32 H32 119.7
C32 C33 C34 118.5(2)
C32 C33 H33 120.8
C34 C33 H33 120.8
C35 C34 C33 120.0(2)
C35 C34 H34 120
C33 C34 H34 120
C34 C35 C30 123.6(2)
C34 C35 H35 118.2
C30 C35 H35 118.2
C41 C36 C37 115.0(2)
C41 C36 B 121.76(19)
C37 C36 B 122.7(2)
C38 C37 C36 122.5(2)
C38 C37 H37 118.7
C36 C37 H37 118.7
C39 C38 C37 120.5(2)
C39 C38 H38 119.8
C37 C38 H38 119.8
C40 C39 C38 118.7(2)
C40 C39 H39 120.6
C38 C39 H39 120.6
C39 C40 C41 120.4(2)
C39 C40 H40 119.8
C41 C40 H40 119.8
C40 C41 C36 122.8(2)
C40 C41 H41 118.6
C36 C41 H41 118.6
N2B Al1B N5B 101.73(9)
N2B Al1B C17B 108.36(11)
N5B Al1B C17B 116.01(11)
N2B Al1B C16B 109.23(11)
N5B Al1B C16B 107.74(11)
C17B Al1B C16B 113.06(13)
C18B B1B C36B 108.99(18)
C18B B1B C24B 108.26(18)
C36B B1B C24B 111.26(19)
C18B B1B C30B 111.30(19)
C36B B1B C30B 109.57(18)
C24B B1B C30B 107.46(18)
C1B N1B C2B 122.7(2)
C1B N1B C8B 123.01(19)
C2B N1B C8B 114.3(2)
C1B N2B C7B 113.89(19)
C1B N2B Al1B 124.99(16)
C7B N2B Al1B 116.65(15)
C1B N3B C4B 121.6(2)
C1B N3B C5B 123.1(2)
C4B N3B C5B 115.0(2)
C9B N4B C8B 121.2(2)
C9B N4B C10B 123.4(2)
C8B N4B C10B 115.27(19)
C9B N5B C15B 113.98(19)
C9B N5B Al1B 125.53(15)
C15B N5B Al1B 117.56(15)
C9B N6B C12B 119.2(2)
C9B N6B C13B 123.1(2)
C12B N6B C13B 117.2(2)
N2B C1B N3B 122.1(2)
N2B C1B N1B 119.6(2)
N3B C1B N1B 118.3(2)
N1B C2B C3B 112.0(2)
N1B C2B H2B1 109.2
C3B C2B H2B1 109.2
N1B C2B H2B2 109.2
C3B C2B H2B2 109.2
H2B1 C2B H2B2 107.9
C2B C3B C4B 109.3(3)
C2B C3B H3B1 109.8
C4B C3B H3B1 109.8
C2B C3B H3B2 109.8
C4B C3B H3B2 109.8
H3B1 C3B H3B2 108.3
N3B C4B C3B 108.8(2)
N3B C4B H4B1 109.9
C3B C4B H4B1 109.9
N3B C4B H4B2 109.9
C3B C4B H4B2 109.9
H4B1 C4B H4B2 108.3
N3B C5B C6B 112.3(2)
N3B C5B H5B1 109.1
C6B C5B H5B1 109.1
N3B C5B H5B2 109.1
C6B C5B H5B2 109.1
H5B1 C5B H5B2 107.9
C5B C6B C7B 107.5(2)
C5B C6B H6B1 110.2
C7B C6B H6B1 110.2
C5B C6B H6B2 110.2
C7B C6B H6B2 110.2
H6B1 C6B H6B2 108.5
N2B C7B C6B 109.5(2)
N2B C7B H7B1 109.8
C6B C7B H7B1 109.8
N2B C7B H7B2 109.8
C6B C7B H7B2 109.8
H7B1 C7B H7B2 108.2
N4B C8B N1B 115.4(2)
N4B C8B H8B1 108.4
N1B C8B H8B1 108.4
N4B C8B H8B2 108.4
N1B C8B H8B2 108.4
H8B1 C8B H8B2 107.5
N5B C9B N6B 122.9(2)
N5B C9B N4B 120.4(2)
N6B C9B N4B 116.7(2)
N4B C10B C11B 112.5(2)
N4B C10B H10C 109.1
C11B C10B H10C 109.1
N4B C10B H10D 109.1
C11B C10B H10D 109.1
H10C C10B H10D 107.8
C12B C11B C10B 108.2(2)
C12B C11B H11C 110.1
C10B C11B H11C 110.1
C12B C11B H11D 110.1
C10B C11B H11D 110.1
H11C C11B H11D 108.4
N6B C12B C11B 107.9(2)
N6B C12B H12C 110.1
C11B C12B H12C 110.1
N6B C12B H12D 110.1
C11B C12B H12D 110.1
H12C C12B H12D 108.4
N6B C13B C14B 111.0(2)
N6B C13B H13C 109.4
C14B C13B H13C 109.4
N6B C13B H13D 109.4
C14B C13B H13D 109.4
H13C C13B H13D 108
C13B C14B C15B 108.4(2)
C13B C14B H14C 110
C15B C14B H14C 110
C13B C14B H14D 110
C15B C14B H14D 110
H14C C14B H14D 108.4
N5B C15B C14B 109.4(2)
N5B C15B H15C 109.8
C14B C15B H15C 109.8
N5B C15B H15D 109.8
C14B C15B H15D 109.8
H15C C15B H15D 108.3
Al1B C16B H16D 109.5
Al1B C16B H16E 109.5
H16D C16B H16E 109.5
Al1B C16B H16F 109.5
H16D C16B H16F 109.5
H16E C16B H16F 109.5
Al1B C17B H17D 109.5
Al1B C17B H17E 109.5
H17D C17B H17E 109.5
Al1B C17B H17F 109.5
H17D C17B H17F 109.5
H17E C17B H17F 109.5
C23B C18B C19B 114.6(2)
C23B C18B B1B 122.6(2)
C19B C18B B1B 122.6(2)
C20B C19B C18B 123.2(2)
C20B C19B H19B 118.4
C18B C19B H19B 118.4
C21B C20B C19B 120.1(2)
C21B C20B H20B 120
C19B C20B H20B 120
C22B C21B C20B 118.8(2)
C22B C21B H21B 120.6
C20B C21B H21B 120.6
C21B C22B C23B 120.4(2)
C21B C22B H22B 119.8
C23B C22B H22B 119.8
C22B C23B C18B 122.9(2)
C22B C23B H23B 118.5
C18B C23B H23B 118.5
C29B C24B C25B 114.6(2)
C29B C24B B1B 123.5(2)
C25B C24B B1B 121.6(2)
C26B C25B C24B 123.5(3)
C26B C25B H25B 118.3
C24B C25B H25B 118.3
C27B C26B C25B 119.6(3)
C27B C26B H26B 120.2
C25B C26B H26B 120.2
C28B C27B C26B 119.3(2)
C28B C27B H27B 120.4
C26B C27B H27B 120.4
C27B C28B C29B 120.3(3)
C27B C28B H28B 119.8
C29B C28B H28B 119.8
C28B C29B C24B 122.7(3)
C28B C29B H29B 118.6
C24B C29B H29B 118.6
C35B C30B C31B 114.9(2)
C35B C30B B1B 122.9(2)
C31B C30B B1B 121.9(2)
C32B C31B C30B 122.8(2)
C32B C31B H31B 118.6
C30B C31B H31B 118.6
C33B C32B C31B 120.2(2)
C33B C32B H32B 119.9
C31B C32B H32B 119.9
C34B C33B C32B 119.1(2)
C34B C33B H33B 120.5
C32B C33B H33B 120.5
C33B C34B C35B 120.6(2)
C33B C34B H34B 119.7
C35B C34B H34B 119.7
C34B C35B C30B 122.4(2)
C34B C35B H35B 118.8
C30B C35B H35B 118.8
C41B C36B C37B 114.6(2)
C41B C36B B1B 123.6(2)
C37B C36B B1B 121.7(2)
C38B C37B C36B 123.3(2)
C38B C37B H37B 118.3
C36B C37B H37B 118.3
C39B C38B C37B 119.9(2)
C39B C38B H38B 120
C37B C38B H38B 120
C40B C39B C38B 118.9(2)
C40B C39B H39B 120.6
C38B C39B H39B 120.6
C39B C40B C41B 120.3(2)
C39B C40B H40B 119.9
C41B C40B H40B 119.9
C40B C41B C36B 122.9(2)
C40B C41B H41B 118.5
C36B C41B H41B 118.5
C4S O1S C1S 107.8(2)
O1S C1S C2S 107.5(2)
O1S C1S H1S1 110.2
C2S C1S H1S1 110.2
O1S C1S H1S2 110.2
C2S C1S H1S2 110.2
H1S1 C1S H1S2 108.5
C3S C2S C1S 104.0(3)
C3S C2S H2S1 111
C1S C2S H2S1 111
C3S C2S H2S2 111
C1S C2S H2S2 111
H2S1 C2S H2S2 109
C4S C3S C2S 105.4(3)
C4S C3S H3S1 110.7
C2S C3S H3S1 110.7
C4S C3S H3S2 110.7
C2S C3S H3S2 110.7
H3S1 C3S H3S2 108.8
O1S C4S C3S 107.6(3)
O1S C4S H4S1 110.2
C3S C4S H4S1 110.2
O1S C4S H4S2 110.2
C3S C4S H4S2 110.2
H4S1 C4S H4S2 108.5
C5S O2S C8S 110.0(4)
O2S C5S C6S 107.9(4)
O2S C5S H5S2 110.1
C6S C5S H5S2 110.1
O2S C5S H5S1 110.1
C6S C5S H5S1 110.1
H5S2 C5S H5S1 108.4
C7S C6S C5S 102.5(5)
C7S C6S H6S1 111.3
C5S C6S H6S1 111.3
C7S C6S H6S2 111.3
C5S C6S H6S2 111.3
H6S1 C6S H6S2 109.2
C6S C7S C8S 110.8(4)
C6S C7S H8S2 109.5
C8S C7S H8S2 109.5
C6S C7S H8S1 109.5
C8S C7S H8S1 109.5
H8S2 C7S H8S1 108.1
O2S C8S C7S 102.3(4)
O2S C8S H7S2 111.3
C7S C8S H7S2 111.3
O2S C8S H7S1 111.3
C7S C8S H7S1 111.3
H7S2 C8S H7S1 109.2

loop_
_geom_bond_atom_site_label_1
_geom_bond_atom_site_label_2
_geom_bond_distance
Al N2 1.907(2)
Al N5 1.920(2)
Al C17 1.964(3)
Al C16 1.970(4)
B C30 1.649(3)
B C24 1.650(3)
B C18 1.653(3)
B C36 1.655(3)
N1 C1 1.360(3)
N1 C7 1.468(3)
N1 C8 1.469(3)
N2 C1 1.331(3)
N2 C2 1.474(3)
N3 C1 1.344(3)
N3 C5 1.463(3)
N3 C4 1.475(3)
N4 C9 1.360(3)
N4 C8 1.442(3)
N4 C10 1.469(3)
N5 C9 1.331(3)
N5 C15 1.479(3)
N6 C9 1.341(3)
N6 C12 1.466(3)
N6 C13 1.467(3)
C2 C3 1.510(3)
C2 H2A 0.99
C2 H2B 0.99
C3 C4 1.505(3)
C3 H3A 0.99
C3 H3B 0.99
C4 H4A 0.99
C4 H4B 0.99
C5 C6 1.510(4)
C5 H5A 0.99
C5 H5B 0.99
C6 C7 1.500(4)
C6 H6A 0.99
C6 H6B 0.99
C7 H7A 0.99
C7 H7B 0.99
C8 H8A 0.99
C8 H8B 0.99
C10 C11 1.511(3)
C10 H10A 0.99
C10 H10B 0.99
C11 C12 1.507(4)
C11 H11A 0.99
C11 H11B 0.99
C12 H12A 0.99
C12 H12B 0.99
C13 C14 1.503(4)
C13 H13A 0.99
C13 H13B 0.99
C14 C15 1.510(4)
C14 H14A 0.99
C14 H14B 0.99
C15 H15A 0.99
C15 H15B 0.99
C16 H16A 0.98
C16 H16B 0.98
C16 H16C 0.98
C17 H17A 0.98
C17 H17B 0.98
C17 H17C 0.98
C18 C23 1.400(3)
C18 C19 1.401(3)
C19 C20 1.389(3)
C19 H19 0.95
C20 C21 1.384(3)
C20 H20 0.95
C21 C22 1.377(3)
C21 H21 0.95
C22 C23 1.386(3)
C22 H22 0.95
C23 H23 0.95
C24 C29 1.404(3)
C24 C25 1.404(3)
C25 C26 1.394(3)
C25 H25 0.95
C26 C27 1.379(4)
C26 H26 0.95
C27 C28 1.380(4)
C27 H27 0.95
C28 C29 1.395(3)
C28 H28 0.95
C29 H29 0.95
C30 C31 1.400(3)
C30 C35 1.404(3)
C31 C32 1.392(3)
C31 H31 0.95
C32 C33 1.377(4)
C32 H32 0.95
C33 C34 1.388(4)
C33 H33 0.95
C34 C35 1.385(3)
C34 H34 0.95
C35 H35 0.95
C36 C41 1.404(3)
C36 C37 1.405(3)
C37 C38 1.395(3)
C37 H37 0.95
C38 C39 1.382(4)
C38 H38 0.95
C39 C40 1.381(4)
C39 H39 0.95
C40 C41 1.391(3)
C40 H40 0.95
C41 H41 0.95
Al1B N2B 1.910(2)
Al1B N5B 1.922(2)
Al1B C17B 1.974(3)
Al1B C16B 1.976(3)
B1B C18B 1.643(3)
B1B C36B 1.647(3)
B1B C24B 1.652(3)
B1B C30B 1.655(3)
N1B C1B 1.354(3)
N1B C2B 1.472(3)
N1B C8B 1.473(3)
N2B C1B 1.330(3)
N2B C7B 1.477(3)
N3B C1B 1.347(3)
N3B C4B 1.456(3)
N3B C5B 1.473(3)
N4B C9B 1.369(3)
N4B C8B 1.436(3)
N4B C10B 1.470(3)
N5B C9B 1.330(3)
N5B C15B 1.478(3)
N6B C9B 1.340(3)
N6B C12B 1.465(3)
N6B C13B 1.467(3)
C2B C3B 1.480(4)
C2B H2B1 0.99
C2B H2B2 0.99
C3B C4B 1.483(4)
C3B H3B1 0.99
C3B H3B2 0.99
C4B H4B1 0.99
C4B H4B2 0.99
C5B C6B 1.508(4)
C5B H5B1 0.99
C5B H5B2 0.99
C6B C7B 1.509(4)
C6B H6B1 0.99
C6B H6B2 0.99
C7B H7B1 0.99
C7B H7B2 0.99
C8B H8B1 0.99
C8B H8B2 0.99
C10B C11B 1.510(4)
C10B H10C 0.99
C10B H10D 0.99
C11B C12B 1.508(4)
C11B H11C 0.99
C11B H11D 0.99
C12B H12C 0.99
C12B H12D 0.99
C13B C14B 1.509(4)
C13B H13C 0.99
C13B H13D 0.99
C14B C15B 1.514(4)
C14B H14C 0.99
C14B H14D 0.99
C15B H15C 0.99
C15B H15D 0.99
C16B H16D 0.98
C16B H16E 0.98
C16B H16F 0.98
C17B H17D 0.98
C17B H17E 0.98
C17B H17F 0.98
C18B C23B 1.399(3)
C18B C19B 1.407(3)
C19B C20B 1.387(3)
C19B H19B 0.95
C20B C21B 1.384(4)
C20B H20B 0.95
C21B C22B 1.380(4)
C21B H21B 0.95
C22B C23B 1.393(3)
C22B H22B 0.95
C23B H23B 0.95
C24B C29B 1.397(3)
C24B C25B 1.400(3)
C25B C26B 1.389(3)
C25B H25B 0.95
C26B C27B 1.378(4)
C26B H26B 0.95
C27B C28B 1.375(4)
C27B H27B 0.95
C28B C29B 1.393(4)
C28B H28B 0.95
C29B H29B 0.95
C30B C35B 1.402(3)
C30B C31B 1.408(3)
C31B C32B 1.389(3)
C31B H31B 0.95
C32B C33B 1.378(4)
C32B H32B 0.95
C33B C34B 1.373(4)
C33B H33B 0.95
C34B C35B 1.398(3)
C34B H34B 0.95
C35B H35B 0.95
C36B C41B 1.401(3)
C36B C37B 1.403(3)
C37B C38B 1.388(3)
C37B H37B 0.95
C38B C39B 1.384(4)
C38B H38B 0.95
C39B C40B 1.383(4)
C39B H39B 0.95
C40B C41B 1.390(3)
C40B H40B 0.95
C41B H41B 0.95
O1S C4S 1.400(4)
O1S C1S 1.406(4)
C1S C2S 1.501(4)
C1S H1S1 0.99
C1S H1S2 0.99
C2S C3S 1.492(4)
C2S H2S1 0.99
C2S H2S2 0.99
C3S C4S 1.433(5)
C3S H3S1 0.99
C3S H3S2 0.99
C4S H4S1 0.99
C4S H4S2 0.99
O2S C5S 1.391(5)
O2S C8S 1.445(5)
C5S C6S 1.476(5)
C5S H5S2 0.99
C5S H5S1 0.99
C6S C7S 1.397(6)
C6S H6S1 0.99
C6S H6S2 0.99
C7S C8S 1.486(7)
C7S H8S2 0.99
C7S H8S1 0.99
C8S H7S2 0.99
C8S H7S1 0.99
